data_1569282
loop_
_publ_author_name
'Chmovzh, Timofey N.'
'Alekhina, Daria A.'
'Kudryashev, Timofey A.'
'Aysin, Rinat R.'
'Korlyukov, Alexander A.'
'Rakitin, Oleg A.'

_publ_section_title
;
 Benzo[1,2-<i>d</i>:4,5-<i>d</i>']bis([1,2,3]thiadiazole) and Its Bromo
 Derivatives: Molecular Structure and Reactivity.
;
_journal_issue 10
_journal_name_full 'International journal of molecular sciences'
_journal_page_first 8835
_journal_paper_doi 10.3390/ijms24108835
_journal_volume 24
_journal_year 2023
_chemical_formula_moiety 'C6 H Br N4 S2'
_chemical_formula_sum 'C6 H Br N4 S2'
_chemical_formula_weight 273.14
_space_group_crystal_system monoclinic
_space_group_IT_number 14
_space_group_name_Hall '-P 2ybc'
_space_group_name_H-M_alt 'P 1 21/c 1'
_atom_sites_solution_hydrogens difmap
_atom_sites_solution_primary direct
_atom_sites_solution_secondary difmap
_audit_creation_date 2023-01-18
_audit_creation_method
;
Olex2 1.5
(compiled 2021.11.18 svn.ra9532c28 for OlexSys, GUI svn.r6429)
;
_cell_angle_alpha 90
_cell_angle_beta 103.562(3)
_cell_angle_gamma 90
_cell_formula_units_Z 4
_cell_length_a 12.5976(3)
_cell_length_b 9.2941(2)
_cell_length_c 6.9912(2)
_cell_measurement_reflns_used 10519
_cell_measurement_temperature 99.97(18)
_cell_measurement_theta_max 35.7150
_cell_measurement_theta_min 2.7300
_cell_volume 795.73(4)
_computing_cell_refinement 'CrysAlisPro 1.171.42.79a (Rigaku OD, 2022)'
_computing_data_collection 'CrysAlisPro 1.171.42.79a (Rigaku OD, 2022)'
_computing_data_reduction 'CrysAlisPro 1.171.42.79a (Rigaku OD, 2022)'
_computing_molecular_graphics 'Olex2 1.5 (Dolomanov et al., 2009)'
_computing_publication_material 'Olex2 1.5 (Dolomanov et al., 2009)'
_computing_structure_refinement 'XL  (Sheldrick, 2008)'
_computing_structure_solution 'SHELXT 2014/5 (Sheldrick, 2014)'
_diffrn_ambient_environment N~2~
_diffrn_ambient_temperature 99.97(18)
_diffrn_detector 'Hybrid Pixel Array Detector'
_diffrn_detector_area_resol_mean 10.0000
_diffrn_detector_type HyPix
_diffrn_measured_fraction_theta_full 0.999
_diffrn_measured_fraction_theta_max 0.914
_diffrn_measurement_details
;
List of Runs (angles in degrees, time in seconds):

  # Type    Start    End  Width  t~exp~   \w     \q     \k     \f   Frames
--------------------------------------------------------------------------
  1  \w    -48.00   9.00   0.50    8.00    --  -17.65  95.00   7.00  114
  2  \w    -31.00  48.00   0.50    8.00    --   17.96 -95.00-102.00  158
  3  \w    -28.00  55.00   0.50    8.00    --  -17.65  38.00-150.00  166
  4  \w      4.00  90.00   0.50    8.00    --   17.96  57.00   0.00  172
  5  \w    -56.00   5.00   0.50    8.00    --   17.96 -19.00-180.00  122
  6  \w    -56.00   5.00   0.50    8.00    --   17.96 -19.00 -60.00  122
  7  \w     -4.00  90.00   0.50    8.00    --   17.96  77.00 120.00  188
  8  \w     42.00  73.00   0.50    8.00    --   17.96 178.00-150.00   62
  9  \w      7.00  90.00   0.50    8.00    --   17.96  38.00 -90.00  166
;
_diffrn_measurement_device 'four-circle diffractometer'
_diffrn_measurement_device_type 'XtaLAB Synergy, Dualflex, HyPix'
_diffrn_measurement_method '\w scans'
_diffrn_orient_matrix_type 'CrysAlisPro convention (1999,Acta A55,543-557)'
_diffrn_orient_matrix_UB_11 0.0438338000
_diffrn_orient_matrix_UB_12 0.0480339000
_diffrn_orient_matrix_UB_13 0.0005976000
_diffrn_orient_matrix_UB_21 0.0375680000
_diffrn_orient_matrix_UB_22 -0.0526701000
_diffrn_orient_matrix_UB_23 0.0484324000
_diffrn_orient_matrix_UB_31 0.0046575000
_diffrn_orient_matrix_UB_32 -0.0272748000
_diffrn_orient_matrix_UB_33 -0.0924293000
_diffrn_radiation_monochromator mirror
_diffrn_radiation_probe x-ray
_diffrn_radiation_type 'Mo K\a'
_diffrn_radiation_wavelength 0.71073
_diffrn_reflns_av_R_equivalents 0.0366
_diffrn_reflns_av_unetI/netI 0.0266
_diffrn_reflns_Laue_measured_fraction_full 0.999
_diffrn_reflns_Laue_measured_fraction_max 0.914
_diffrn_reflns_limit_h_max 20
_diffrn_reflns_limit_h_min -20
_diffrn_reflns_limit_k_max 15
_diffrn_reflns_limit_k_min -14
_diffrn_reflns_limit_l_max 11
_diffrn_reflns_limit_l_min -10
_diffrn_reflns_number 19591
_diffrn_reflns_point_group_measured_fraction_full 0.999
_diffrn_reflns_point_group_measured_fraction_max 0.914
_diffrn_reflns_theta_full 25.242
_diffrn_reflns_theta_max 35.819
_diffrn_reflns_theta_min 2.751
_diffrn_source 'micro-focus sealed X-ray tube'
_diffrn_source_type 'PhotonJet (Mo) X-ray Source'
_exptl_absorpt_coefficient_mu 5.636
_exptl_absorpt_correction_T_max 1.00000
_exptl_absorpt_correction_T_min 0.55126
_exptl_absorpt_correction_type multi-scan
_exptl_absorpt_process_details
;
CrysAlisPro 1.171.42.79a (Rigaku Oxford Diffraction, 2022)
Empirical absorption correction using spherical harmonics,
implemented in SCALE3 ABSPACK scaling algorithm.
;
_exptl_crystal_colour yellow
_exptl_crystal_density_diffrn 2.280
_exptl_crystal_density_method 'not measured'
_exptl_crystal_description block
_exptl_crystal_F_000 528
_exptl_crystal_size_max 0.2
_exptl_crystal_size_mid 0.05
_exptl_crystal_size_min 0.05
_refine_diff_density_max 0.874
_refine_diff_density_min -0.520
_refine_diff_density_rms 0.118
_refine_ls_extinction_method none
_refine_ls_goodness_of_fit_ref 1.038
_refine_ls_hydrogen_treatment refall
_refine_ls_matrix_type full
_refine_ls_number_parameters 122
_refine_ls_number_reflns 3403
_refine_ls_number_restraints 0
_refine_ls_restrained_S_all 1.038
_refine_ls_R_factor_all 0.0361
_refine_ls_R_factor_gt 0.0286
_refine_ls_shift/su_max 0.000
_refine_ls_shift/su_mean 0.000
_refine_ls_structure_factor_coef Fsqd
_refine_ls_weighting_details 'w=1/[\s^2^(Fo^2^)+(0.0338P)^2^+0.6678P] where P=(Fo^2^+2Fc^2^)/3'
_refine_ls_weighting_scheme calc
_refine_ls_wR_factor_gt 0.0653
_refine_ls_wR_factor_ref 0.0675
_reflns_Friedel_coverage 0.000
_reflns_number_gt 2983
_reflns_number_total 3403
_reflns_threshold_expression 'I > 2\s(I)'
_cod_data_source_file 2256390.cif
_cod_data_source_block tim-47
_cod_database_code 1569282
_shelx_shelxl_version_number 2018/3
_chemical_oxdiff_formula C6HBrN4S2
_chemical_oxdiff_usercomment Tim-47
_shelx_space_group_comment
;
The symmetry employed for this shelxl refinement is uniquely defined
by the following loop, which should always be used as a source of
symmetry information in preference to the above space-group names.
They are only intended as comments.
;
_olex2_refinement_description
;
;
_olex2_submission_special_instructions 'No special instructions were received'
_oxdiff_exptl_absorpt_empirical_details
;
Empirical correction (ABSPACK) includes:
- Absorption correction using spherical harmonics
- Frame scaling
;
_oxdiff_exptl_absorpt_empirical_full_max 1.689
_oxdiff_exptl_absorpt_empirical_full_min 0.485

loop_
_space_group_symop_operation_xyz
'x, y, z'
'-x, y+1/2, -z+1/2'
'-x, -y, -z'
'x, -y-1/2, z-1/2'

loop_
_atom_site_label
_atom_site_type_symbol
_atom_site_fract_x
_atom_site_fract_y
_atom_site_fract_z
_atom_site_U_iso_or_equiv
_atom_site_adp_type
_atom_site_occupancy
_atom_site_site_symmetry_order
_atom_site_calc_flag
_atom_site_refinement_flags_posn
_atom_site_refinement_flags_adp
_atom_site_refinement_flags_occupancy
_atom_site_disorder_assembly
_atom_site_disorder_group
Br1 Br 0.46883(2) 0.35845(2) 0.71135(3) 0.01600(5) Uani 1 1 d . . . . .
S1 S 0.13471(3) 0.00005(4) 0.41981(6) 0.01131(7) Uani 1 1 d . . . . .
S2 S 0.28444(3) 0.63021(4) 0.54488(6) 0.01243(8) Uani 1 1 d . . . . .
N1 N 0.32744(11) 0.06597(15) 0.5930(2) 0.0128(2) Uani 1 1 d . . . . .
N2 N 0.26554(11) -0.04278(15) 0.5403(2) 0.0133(2) Uani 1 1 d . . . . .
N3 N 0.09080(11) 0.56411(14) 0.3782(2) 0.0128(2) Uani 1 1 d . . . . .
N4 N 0.15236(12) 0.67301(15) 0.4320(2) 0.0140(3) Uani 1 1 d . . . . .
C1 C 0.32328(13) 0.33167(16) 0.5810(2) 0.0107(3) Uani 1 1 d . . . . .
C2 C 0.27466(12) 0.19626(16) 0.5408(2) 0.0105(2) Uani 1 1 d . . . . .
C3 C 0.16297(13) 0.18137(16) 0.4413(2) 0.0098(2) Uani 1 1 d . . . . .
C4 C 0.09519(12) 0.29826(16) 0.3811(2) 0.0103(2) Uani 1 1 d . . . . .
H4 H 0.0208(17) 0.285(2) 0.317(3) 0.008(5) Uiso 1 1 d . . . . .
C5 C 0.14437(12) 0.43339(16) 0.4237(2) 0.0108(3) Uani 1 1 d . . . . .
C6 C 0.25603(12) 0.44967(16) 0.5196(2) 0.0105(2) Uani 1 1 d . . . . .

loop_
_atom_site_aniso_label
_atom_site_aniso_U_11
_atom_site_aniso_U_22
_atom_site_aniso_U_33
_atom_site_aniso_U_23
_atom_site_aniso_U_13
_atom_site_aniso_U_12
Br1 0.00899(7) 0.01830(8) 0.01913(9) 0.00029(6) 0.00012(5) -0.00136(5)
S1 0.01249(15) 0.00659(15) 0.01462(17) -0.00014(12) 0.00274(13) -0.00010(12)
S2 0.01251(16) 0.00752(15) 0.01702(18) -0.00076(12) 0.00297(13) -0.00164(12)
N1 0.0137(6) 0.0094(5) 0.0152(6) 0.0013(5) 0.0031(5) 0.0023(4)
N2 0.0135(6) 0.0109(6) 0.0151(6) 0.0012(5) 0.0027(5) 0.0030(5)
N3 0.0137(6) 0.0074(5) 0.0169(6) 0.0002(5) 0.0028(5) 0.0011(4)
N4 0.0144(6) 0.0091(5) 0.0180(7) -0.0002(5) 0.0028(5) 0.0002(4)
C1 0.0098(6) 0.0103(6) 0.0119(6) -0.0002(5) 0.0026(5) 0.0008(5)
C2 0.0097(6) 0.0087(6) 0.0129(6) 0.0009(5) 0.0025(5) 0.0010(5)
C3 0.0108(6) 0.0066(5) 0.0120(6) -0.0001(5) 0.0027(5) -0.0002(4)
C4 0.0098(6) 0.0091(6) 0.0116(6) 0.0004(5) 0.0019(5) 0.0000(5)
C5 0.0102(6) 0.0090(6) 0.0132(6) 0.0006(5) 0.0023(5) 0.0014(5)
C6 0.0110(6) 0.0075(6) 0.0131(6) -0.0008(5) 0.0033(5) -0.0006(5)

loop_
_atom_type_symbol
_atom_type_description
_atom_type_scat_dispersion_real
_atom_type_scat_dispersion_imag
_atom_type_scat_source
C C 0.0033 0.0016 'International Tables Vol C Tables 4.2.6.8 and 6.1.1.4'
H H 0.0000 0.0000 'International Tables Vol C Tables 4.2.6.8 and 6.1.1.4'
Br Br -0.2901 2.4595 'International Tables Vol C Tables 4.2.6.8 and 6.1.1.4'
N N 0.0061 0.0033 'International Tables Vol C Tables 4.2.6.8 and 6.1.1.4'
S S 0.1246 0.1234 'International Tables Vol C Tables 4.2.6.8 and 6.1.1.4'

loop_
_geom_angle_atom_site_label_1
_geom_angle_atom_site_label_2
_geom_angle_atom_site_label_3
_geom_angle
_geom_angle_site_symmetry_1
_geom_angle_site_symmetry_3
_geom_angle_publ_flag
N2 S1 C3 91.67(7) . . ?
N4 S2 C6 91.32(7) . . ?
N2 N1 C2 113.09(13) . . ?
N1 N2 S1 114.20(11) . . ?
N4 N3 C5 113.37(14) . . ?
N3 N4 S2 114.14(11) . . ?
C2 C1 Br1 123.56(11) . . ?
C6 C1 Br1 120.27(11) . . ?
C6 C1 C2 116.17(14) . . ?
N1 C2 C1 124.86(14) . . ?
N1 C2 C3 113.67(14) . . ?
C1 C2 C3 121.47(14) . . ?
C2 C3 S1 107.36(11) . . ?
C4 C3 S1 129.89(12) . . ?
C4 C3 C2 122.74(14) . . ?
C3 C4 H4 120.7(14) . . ?
C3 C4 C5 115.36(14) . . ?
C5 C4 H4 123.9(14) . . ?
N3 C5 C4 124.62(14) . . ?
N3 C5 C6 112.93(14) . . ?
C4 C5 C6 122.45(14) . . ?
C1 C6 S2 129.94(12) . . ?
C1 C6 C5 121.80(14) . . ?
C5 C6 S2 108.24(11) . . ?

loop_
_geom_bond_atom_site_label_1
_geom_bond_atom_site_label_2
_geom_bond_distance
_geom_bond_site_symmetry_2
_geom_bond_publ_flag
Br1 C1 1.8630(16) . ?
S1 N2 1.7127(14) . ?
S1 C3 1.7217(15) . ?
S2 N4 1.7128(15) . ?
S2 C6 1.7161(15) . ?
N1 N2 1.277(2) . ?
N1 C2 1.388(2) . ?
N3 N4 1.2769(19) . ?
N3 C5 1.390(2) . ?
C1 C2 1.399(2) . ?
C1 C6 1.391(2) . ?
C2 C3 1.423(2) . ?
C3 C4 1.385(2) . ?
C4 H4 0.95(2) . ?
C4 C5 1.401(2) . ?
C5 C6 1.417(2) . ?

loop_
_geom_torsion_atom_site_label_1
_geom_torsion_atom_site_label_2
_geom_torsion_atom_site_label_3
_geom_torsion_atom_site_label_4
_geom_torsion
_geom_torsion_site_symmetry_1
_geom_torsion_site_symmetry_2
_geom_torsion_site_symmetry_3
_geom_torsion_site_symmetry_4
_geom_torsion_publ_flag
Br1 C1 C2 N1 0.4(2) . . . . ?
Br1 C1 C2 C3 179.79(12) . . . . ?
Br1 C1 C6 S2 -0.4(2) . . . . ?
Br1 C1 C6 C5 -178.68(12) . . . . ?
S1 C3 C4 C5 179.26(12) . . . . ?
N1 C2 C3 S1 -0.71(17) . . . . ?
N1 C2 C3 C4 178.32(14) . . . . ?
N2 S1 C3 C2 0.61(12) . . . . ?
N2 S1 C3 C4 -178.33(16) . . . . ?
N2 N1 C2 C1 179.84(16) . . . . ?
N2 N1 C2 C3 0.45(19) . . . . ?
N3 C5 C6 S2 0.04(17) . . . . ?
N3 C5 C6 C1 178.67(14) . . . . ?
N4 S2 C6 C1 -178.40(16) . . . . ?
N4 S2 C6 C5 0.08(12) . . . . ?
N4 N3 C5 C4 179.76(15) . . . . ?
N4 N3 C5 C6 -0.2(2) . . . . ?
C1 C2 C3 S1 179.87(13) . . . . ?
C1 C2 C3 C4 -1.1(2) . . . . ?
C2 N1 N2 S1 0.05(17) . . . . ?
C2 C1 C6 S2 178.93(13) . . . . ?
C2 C1 C6 C5 0.6(2) . . . . ?
C2 C3 C4 C5 0.5(2) . . . . ?
C3 S1 N2 N1 -0.41(13) . . . . ?
C3 C4 C5 N3 -179.25(15) . . . . ?
C3 C4 C5 C6 0.7(2) . . . . ?
C4 C5 C6 S2 -179.91(12) . . . . ?
C4 C5 C6 C1 -1.3(2) . . . . ?
C5 N3 N4 S2 0.25(18) . . . . ?
C6 S2 N4 N3 -0.19(13) . . . . ?
C6 C1 C2 N1 -178.84(15) . . . . ?
C6 C1 C2 C3 0.5(2) . . . . ?
